data_7155798
loop_
_publ_author_name
'Cheng, Yuyu'
'Zhang, Pengfei'
'Jia, Yanwen'
'Fang, Zhiqiang'
'Li, Pengfei'

_publ_section_title
;
 Organocatalytic condensation--ring opening--annulation cascade reactions
 between N-Bocindolin-2-ones/benzofuran-2(3H)-ones and salicylaldehydes
 for synthesis of 3-arylcoumarins
;
_journal_name_full 'Org. Biomol. Chem.'
_journal_paper_doi 10.1039/C7OB01730H
_journal_year 2017
_chemical_formula_moiety 'C15 H10 O3'
_chemical_formula_sum 'C15 H10 O3'
_chemical_formula_weight 238.23
_space_group_crystal_system orthorhombic
_space_group_IT_number 19
_space_group_name_Hall 'P 2ac 2ab'
_space_group_name_H-M_alt 'P 21 21 21'
_symmetry_space_group_name_Hall 'P 2ac 2ab'
_symmetry_space_group_name_H-M 'P 21 21 21'
_atom_sites_solution_hydrogens geom
_atom_sites_solution_primary dual
_audit_creation_date 2017-05-29
_audit_creation_method
;
Olex2 1.2
(compiled 2017.03.28 svn.r3405 for OlexSys, GUI svn.r5337)
;
_audit_update_record
;
2017-06-12 deposited with the CCDC.
2017-07-26 downloaded from the CCDC.
;
_cell_angle_alpha 90
_cell_angle_beta 90
_cell_angle_gamma 90
_cell_formula_units_Z 4
_cell_length_a 5.8423(6)
_cell_length_b 10.7141(10)
_cell_length_c 17.7750(18)
_cell_measurement_reflns_used 8736
_cell_measurement_temperature 150.35
_cell_volume 1112.63(19)
_computing_cell_refinement 'SAINT v8.37A (Bruker, 2015)'
_computing_data_reduction 'SAINT v8.37A (Bruker, 2015)'
_computing_molecular_graphics 'Olex2 (Dolomanov et al., 2009)'
_computing_publication_material 'Olex2 (Dolomanov et al., 2009)'
_computing_structure_refinement 'ShelXL (Sheldrick, 2015)'
_computing_structure_solution 'ShelXT (Sheldrick, 2015)'
_diffrn_ambient_temperature 150.35
_diffrn_detector 'Bruker APEX2 area detector'
_diffrn_detector_area_resol_mean 7.9
_diffrn_detector_type 'CCD area detector'
_diffrn_measured_fraction_theta_full 0.997
_diffrn_measured_fraction_theta_max 0.998
_diffrn_measurement_device 'three-circle diffractometer'
_diffrn_measurement_device_type 'Bruker SMART APEX2 area detector'
_diffrn_measurement_method '\w and \f scans'
_diffrn_radiation_monochromator 'mirror optics'
_diffrn_radiation_probe x-ray
_diffrn_radiation_type MoK\a
_diffrn_radiation_wavelength 0.71073
_diffrn_reflns_av_R_equivalents 0.0918
_diffrn_reflns_av_unetI/netI 0.0601
_diffrn_reflns_Laue_measured_fraction_full 0.997
_diffrn_reflns_Laue_measured_fraction_max 0.998
_diffrn_reflns_limit_h_max 7
_diffrn_reflns_limit_h_min -7
_diffrn_reflns_limit_k_max 13
_diffrn_reflns_limit_k_min -13
_diffrn_reflns_limit_l_max 23
_diffrn_reflns_limit_l_min -20
_diffrn_reflns_number 15086
_diffrn_reflns_point_group_measured_fraction_full 0.999
_diffrn_reflns_point_group_measured_fraction_max 0.998
_diffrn_reflns_theta_full 25.242
_diffrn_reflns_theta_max 27.575
_diffrn_reflns_theta_min 2.292
_diffrn_source 'microfocus sealed X-ray tube'
_diffrn_source_type 'Incoatec I\ms'
_diffrn_standards_number 0
_exptl_absorpt_coefficient_mu 0.099
_exptl_absorpt_correction_T_max 0.7456
_exptl_absorpt_correction_T_min 0.5258
_exptl_absorpt_correction_type multi-scan
_exptl_absorpt_process_details
'SADABS-2014/5 (Bruker,2014/5) was used for absorption correction. wR2(int) was 0.1689 before and 0.0981 after correction. The Ratio of minimum to maximum transmission is 0.7052. The \l/2 correction factor is Not present.'
_exptl_crystal_colour colourless
_exptl_crystal_colour_primary colourless
_exptl_crystal_density_diffrn 1.422
_exptl_crystal_description block
_exptl_crystal_F_000 496
_exptl_crystal_size_max 0.4
_exptl_crystal_size_mid 0.28
_exptl_crystal_size_min 0.24
_refine_diff_density_max 0.162
_refine_diff_density_min -0.281
_refine_diff_density_rms 0.055
_refine_ls_abs_structure_details
;
 Flack x determined using 887 quotients [(I+)-(I-)]/[(I+)+(I-)]
 (Parsons, Flack and Wagner, Acta Cryst. B69 (2013) 249-259).
;
_refine_ls_abs_structure_Flack -0.7(9)
_refine_ls_extinction_method none
_refine_ls_goodness_of_fit_ref 1.050
_refine_ls_hydrogen_treatment constr
_refine_ls_matrix_type full
_refine_ls_number_parameters 164
_refine_ls_number_reflns 2567
_refine_ls_number_restraints 0
_refine_ls_restrained_S_all 1.050
_refine_ls_R_factor_all 0.0483
_refine_ls_R_factor_gt 0.0412
_refine_ls_shift/su_max 0.000
_refine_ls_shift/su_mean 0.000
_refine_ls_structure_factor_coef Fsqd
_refine_ls_weighting_details 'w=1/[\s^2^(Fo^2^)+(0.0496P)^2^+0.2289P] where P=(Fo^2^+2Fc^2^)/3'
_refine_ls_weighting_scheme calc
_refine_ls_wR_factor_gt 0.0990
_refine_ls_wR_factor_ref 0.1029
_reflns_Friedel_coverage 0.702
_reflns_Friedel_fraction_full 1.000
_reflns_Friedel_fraction_max 0.998
_reflns_number_gt 2319
_reflns_number_total 2567
_reflns_threshold_expression 'I > 2\s(I)'
_cod_data_source_file c7ob01730h2.cif
_cod_data_source_block mo_cxy0044_0m
_cod_database_code 7155798
_shelx_shelxl_version_number 2016/6
_shelx_space_group_comment
;
The symmetry employed for this shelxl refinement is uniquely defined
by the following loop, which should always be used as a source of
symmetry information in preference to the above space-group names.
They are only intended as comments.
;
_olex2_refinement_description
;
1. Fixed Uiso
 At 1.2 times of:
  All C(H) groups
 At 1.5 times of:
  All O(H) groups
2.a Aromatic/amide H refined with riding coordinates:
 C2(H2), C3(H3A), C4(H4), C5(H5), C7(H7), C10(H10), C11(H11), C12(H12), C13(H13)
2.b Idealised tetrahedral OH refined as rotating group:
 O3(H3)
;
_olex2_submission_special_instructions 'No special instructions were received'

loop_
_space_group_symop_operation_xyz
'x, y, z'
'-x+1/2, -y, z+1/2'
'-x, y+1/2, -z+1/2'
'x+1/2, -y+1/2, -z'

loop_
_atom_site_label
_atom_site_type_symbol
_atom_site_fract_x
_atom_site_fract_y
_atom_site_fract_z
_atom_site_U_iso_or_equiv
_atom_site_adp_type
_atom_site_occupancy
_atom_site_site_symmetry_order
_atom_site_calc_flag
_atom_site_refinement_flags_posn
O1 O 0.8953(3) 0.49762(15) 0.28041(8) 0.0228(4) Uani 1 1 d .
O2 O 0.8101(3) 0.47541(14) 0.40025(8) 0.0176(4) Uani 1 1 d .
O3 O 0.8810(3) 0.21660(15) 0.24739(9) 0.0249(4) Uani 1 1 d .
H3 H 0.950207 0.154530 0.229628 0.037 Uiso 1 1 calc GR
C1 C 0.6582(4) 0.44354(19) 0.45626(11) 0.0148(4) Uani 1 1 d .
C2 C 0.7230(4) 0.4704(2) 0.52982(11) 0.0189(5) Uani 1 1 d .
H2 H 0.865834 0.508948 0.540308 0.023 Uiso 1 1 calc R
C3 C 0.5739(4) 0.4394(2) 0.58721(11) 0.0211(5) Uani 1 1 d .
H3A H 0.615505 0.456232 0.637867 0.025 Uiso 1 1 calc R
C4 C 0.3626(4) 0.3836(2) 0.57176(11) 0.0213(5) Uani 1 1 d .
H4 H 0.261695 0.362929 0.611778 0.026 Uiso 1 1 calc R
C5 C 0.3007(4) 0.35842(19) 0.49819(12) 0.0172(5) Uani 1 1 d .
H5 H 0.156136 0.321682 0.487803 0.021 Uiso 1 1 calc R
C6 C 0.4503(4) 0.38685(19) 0.43877(11) 0.0139(4) Uani 1 1 d .
C7 C 0.4090(4) 0.35253(19) 0.36169(12) 0.0143(4) Uani 1 1 d .
H7 H 0.269768 0.312013 0.348786 0.017 Uiso 1 1 calc R
C8 C 0.5641(4) 0.37677(19) 0.30736(11) 0.0145(4) Uani 1 1 d .
C9 C 0.5417(4) 0.33137(19) 0.22885(11) 0.0153(4) Uani 1 1 d .
C10 C 0.3539(4) 0.3620(2) 0.18462(12) 0.0189(5) Uani 1 1 d .
H10 H 0.239345 0.416280 0.203810 0.023 Uiso 1 1 calc R
C11 C 0.3326(4) 0.3133(2) 0.11208(12) 0.0225(5) Uani 1 1 d .
H11 H 0.203565 0.334159 0.082069 0.027 Uiso 1 1 calc R
C12 C 0.4992(5) 0.2347(2) 0.08408(12) 0.0227(5) Uani 1 1 d .
H12 H 0.484970 0.202652 0.034481 0.027 Uiso 1 1 calc R
C13 C 0.6870(4) 0.2021(2) 0.12741(12) 0.0212(5) Uani 1 1 d .
H13 H 0.801326 0.148315 0.107581 0.025 Uiso 1 1 calc R
C14 C 0.7071(4) 0.2491(2) 0.20068(11) 0.0169(5) Uani 1 1 d .
C15 C 0.7648(4) 0.4520(2) 0.32553(11) 0.0159(4) Uani 1 1 d .

loop_
_atom_site_aniso_label
_atom_site_aniso_U_11
_atom_site_aniso_U_22
_atom_site_aniso_U_33
_atom_site_aniso_U_23
_atom_site_aniso_U_13
_atom_site_aniso_U_12
O1 0.0267(9) 0.0243(8) 0.0175(7) -0.0012(6) 0.0077(7) -0.0078(7)
O2 0.0181(8) 0.0218(8) 0.0129(7) -0.0021(6) 0.0016(6) -0.0046(7)
O3 0.0283(9) 0.0267(8) 0.0197(8) -0.0050(7) -0.0018(7) 0.0118(8)
C1 0.0178(11) 0.0140(9) 0.0126(9) 0.0002(8) 0.0018(8) 0.0015(9)
C2 0.0237(12) 0.0173(10) 0.0158(10) -0.0045(8) -0.0036(9) 0.0007(9)
C3 0.0303(13) 0.0206(10) 0.0124(9) -0.0026(8) -0.0015(9) 0.0038(11)
C4 0.0296(13) 0.0211(10) 0.0132(9) 0.0013(8) 0.0059(9) 0.0025(10)
C5 0.0192(10) 0.0160(10) 0.0163(10) -0.0003(8) 0.0026(9) 0.0015(9)
C6 0.0155(10) 0.0132(9) 0.0129(9) 0.0006(8) 0.0013(8) 0.0020(9)
C7 0.0147(10) 0.0143(9) 0.0140(9) -0.0007(7) -0.0016(8) 0.0009(8)
C8 0.0178(10) 0.0134(9) 0.0124(9) 0.0003(8) -0.0006(8) 0.0017(8)
C9 0.0210(11) 0.0133(9) 0.0115(9) -0.0010(8) 0.0017(9) -0.0037(8)
C10 0.0200(11) 0.0212(10) 0.0156(9) -0.0020(8) 0.0000(9) 0.0007(10)
C11 0.0259(12) 0.0260(11) 0.0158(10) -0.0011(9) -0.0054(9) -0.0018(11)
C12 0.0352(14) 0.0198(11) 0.0132(10) -0.0026(8) 0.0013(9) -0.0071(10)
C13 0.0294(13) 0.0172(10) 0.0171(10) -0.0033(8) 0.0062(10) 0.0005(10)
C14 0.0205(11) 0.0154(10) 0.0148(9) 0.0007(8) 0.0026(8) 0.0007(9)
C15 0.0196(11) 0.0160(10) 0.0122(9) -0.0020(8) 0.0019(8) 0.0015(9)

loop_
_atom_type_symbol
_atom_type_description
_atom_type_scat_dispersion_real
_atom_type_scat_dispersion_imag
_atom_type_scat_source
C C 0.0033 0.0016 'International Tables Vol C Tables 4.2.6.8 and 6.1.1.4'
H H 0.0000 0.0000 'International Tables Vol C Tables 4.2.6.8 and 6.1.1.4'
O O 0.0106 0.0060 'International Tables Vol C Tables 4.2.6.8 and 6.1.1.4'

loop_
_geom_angle_atom_site_label_1
_geom_angle_atom_site_label_2
_geom_angle_atom_site_label_3
_geom_angle
C1 O2 C15 121.90(17)
C14 O3 H3 109.5
O2 C1 C2 116.9(2)
O2 C1 C6 120.57(17)
C2 C1 C6 122.5(2)
C1 C2 H2 120.9
C3 C2 C1 118.2(2)
C3 C2 H2 120.9
C2 C3 H3A 119.5
C2 C3 C4 120.9(2)
C4 C3 H3A 119.5
C3 C4 H4 120.0
C5 C4 C3 120.0(2)
C5 C4 H4 120.0
C4 C5 H5 119.8
C4 C5 C6 120.4(2)
C6 C5 H5 119.8
C1 C6 C5 117.98(18)
C1 C6 C7 118.04(19)
C5 C6 C7 123.8(2)
C6 C7 H7 119.3
C8 C7 C6 121.3(2)
C8 C7 H7 119.3
C7 C8 C9 123.4(2)
C7 C8 C15 119.18(19)
C15 C8 C9 117.40(18)
C10 C9 C8 121.63(19)
C10 C9 C14 119.43(19)
C14 C9 C8 118.80(19)
C9 C10 H10 119.8
C9 C10 C11 120.3(2)
C11 C10 H10 119.8
C10 C11 H11 120.1
C12 C11 C10 119.9(2)
C12 C11 H11 120.1
C11 C12 H12 119.6
C11 C12 C13 120.8(2)
C13 C12 H12 119.6
C12 C13 H13 120.2
C12 C13 C14 119.5(2)
C14 C13 H13 120.2
O3 C14 C9 117.32(18)
O3 C14 C13 122.6(2)
C9 C14 C13 120.0(2)
O1 C15 O2 116.40(19)
O1 C15 C8 125.66(19)
O2 C15 C8 117.94(18)

loop_
_geom_bond_atom_site_label_1
_geom_bond_atom_site_label_2
_geom_bond_distance
O1 C15 1.210(3)
O2 C1 1.377(3)
O2 C15 1.377(2)
O3 H3 0.8400
O3 C14 1.357(3)
C1 C2 1.391(3)
C1 C6 1.393(3)
C2 H2 0.9500
C2 C3 1.382(3)
C3 H3A 0.9500
C3 C4 1.399(4)
C4 H4 0.9500
C4 C5 1.383(3)
C5 H5 0.9500
C5 C6 1.404(3)
C6 C7 1.439(3)
C7 H7 0.9500
C7 C8 1.350(3)
C8 C9 1.484(3)
C8 C15 1.459(3)
C9 C10 1.389(3)
C9 C14 1.401(3)
C10 H10 0.9500
C10 C11 1.397(3)
C11 H11 0.9500
C11 C12 1.379(3)
C12 H12 0.9500
C12 C13 1.385(3)
C13 H13 0.9500
C13 C14 1.401(3)
